data_2100575
loop_
_publ_author_name
'Kennedy, Brendan J.'
'Howard, Christopher J.'
'Knight, Kevin S.'
'Zhang, Zhaoming'
'Zhou, Qingdi'

_publ_section_title
;
 Structures and phase transitions in the ordered double perovskites
 Ba~2~Bi^III^Bi^V^O~6~ and Ba~2~Bi^III^Sb^V^O~6~
;
_journal_issue 4
_journal_name_full 'Acta Crystallographica Section B'
_journal_page_first 537
_journal_page_last 546
_journal_paper_doi 10.1107/S0108768106018842
_journal_volume 62
_journal_year 2006
_chemical_formula_sum 'Ba2 Bi O6 Sb'
_chemical_formula_weight 701.38
_space_group_IT_number 225
_symmetry_cell_setting cubic
_symmetry_space_group_name_Hall '-F 4 2 3'
_symmetry_space_group_name_H-M 'F m -3 m'
_cell_angle_alpha 90.0
_cell_angle_beta 90.0
_cell_angle_gamma 90.0
_cell_formula_units_Z 4
_cell_length_a 8.5793(2)
_cell_length_b 8.57934
_cell_length_c 8.57934
_cell_volume 631.480(15)
_cod_data_source_file ws5040.cif
_cod_data_source_block BA2BISBO6_570K_phase_1
_cod_depositor_comments
;
The following automatic conversions were performed:
'_geom_bond_publ_flag' value 'N' changed to 'n' according to
'/home/saulius/struct/CIF-dictionaries/cif_core.dic' dictionary named
'cif_core.dic' version 2.4.1 from 2010-06-29 (60
times).

'_geom_angle_publ_flag' value 'N' changed to 'n' according to
'/home/saulius/struct/CIF-dictionaries/cif_core.dic' dictionary named
'cif_core.dic' version 2.4.1 from 2010-06-29 (497 times).

Automatic conversion script
Id: cif_fix_enum 1527 2010-12-29 10:47:43Z saulius 

The following automatic conversions were performed:

'_geom_bond_publ_flag' value 'N' changed to 'n' according to
/home/saulius/struct/CIF-dictionaries/cif_core.dic dictionary named
'cif_core.dic' version 2.4.1 from 2010-06-29 (60
times).

'_geom_angle_publ_flag' value 'N' changed to 'n' according
to /home/saulius/struct/CIF-dictionaries/cif_core.dic dictionary
named 'cif_core.dic' version 2.4.1 from 2010-06-29 (497 times).

Automatic conversion script
Id: cif_fix_values 1715 2011-07-08 13:25:40Z adriana 
;
_cod_original_cell_volume 631.48(5)
_cod_database_code 2100575

loop_
_symmetry_equiv_pos_site_id
_symmetry_equiv_pos_as_xyz
1 +x,+y,+z
2 +z,+x,+y
3 +y,+z,+x
4 +x,+y,-z
5 -z,+x,+y
6 +y,-z,+x
7 -z,+x,-y
8 -y,-z,+x
9 +y,-z,-x
10 -x,+y,-z
11 -z,-x,+y
12 +x,-y,-z
13 +y,+x,+z
14 +z,+y,+x
15 +x,+z,+y
16 +y,+x,-z
17 -z,+y,+x
18 +x,-z,+y
19 -z,+y,-x
20 -x,-z,+y
21 +x,-z,-y
22 -y,+x,-z
23 -z,-y,+x
24 +y,-x,-z
-1 -x,-y,-z
-2 -z,-x,-y
-3 -y,-z,-x
-4 -x,-y,+z
-5 +z,-x,-y
-6 -y,+z,-x
-7 +z,-x,+y
-8 +y,+z,-x
-9 -y,+z,+x
-10 +x,-y,+z
-11 +z,+x,-y
-12 -x,+y,+z
-13 -y,-x,-z
-14 -z,-y,-x
-15 -x,-z,-y
-16 -y,-x,+z
-17 +z,-y,-x
-18 -x,+z,-y
-19 +z,-y,+x
-20 +x,+z,-y
-21 -x,+z,+y
-22 +y,-x,+z
-23 +z,+y,-x
-24 -y,+x,+z
101 +x,+y+1/2,+z+1/2
102 +z,+x+1/2,+y+1/2
103 +y,+z+1/2,+x+1/2
104 +x,+y+1/2,-z+1/2
105 -z,+x+1/2,+y+1/2
106 +y,-z+1/2,+x+1/2
107 -z,+x+1/2,-y+1/2
108 -y,-z+1/2,+x+1/2
109 +y,-z+1/2,-x+1/2
110 -x,+y+1/2,-z+1/2
111 -z,-x+1/2,+y+1/2
112 +x,-y+1/2,-z+1/2
113 +y,+x+1/2,+z+1/2
114 +z,+y+1/2,+x+1/2
115 +x,+z+1/2,+y+1/2
116 +y,+x+1/2,-z+1/2
117 -z,+y+1/2,+x+1/2
118 +x,-z+1/2,+y+1/2
119 -z,+y+1/2,-x+1/2
120 -x,-z+1/2,+y+1/2
121 +x,-z+1/2,-y+1/2
122 -y,+x+1/2,-z+1/2
123 -z,-y+1/2,+x+1/2
124 +y,-x+1/2,-z+1/2
-101 -x,-y+1/2,-z+1/2
-102 -z,-x+1/2,-y+1/2
-103 -y,-z+1/2,-x+1/2
-104 -x,-y+1/2,+z+1/2
-105 +z,-x+1/2,-y+1/2
-106 -y,+z+1/2,-x+1/2
-107 +z,-x+1/2,+y+1/2
-108 +y,+z+1/2,-x+1/2
-109 -y,+z+1/2,+x+1/2
-110 +x,-y+1/2,+z+1/2
-111 +z,+x+1/2,-y+1/2
-112 -x,+y+1/2,+z+1/2
-113 -y,-x+1/2,-z+1/2
-114 -z,-y+1/2,-x+1/2
-115 -x,-z+1/2,-y+1/2
-116 -y,-x+1/2,+z+1/2
-117 +z,-y+1/2,-x+1/2
-118 -x,+z+1/2,-y+1/2
-119 +z,-y+1/2,+x+1/2
-120 +x,+z+1/2,-y+1/2
-121 -x,+z+1/2,+y+1/2
-122 +y,-x+1/2,+z+1/2
-123 +z,+y+1/2,-x+1/2
-124 -y,+x+1/2,+z+1/2
201 +x+1/2,+y,+z+1/2
202 +z+1/2,+x,+y+1/2
203 +y+1/2,+z,+x+1/2
204 +x+1/2,+y,-z+1/2
205 -z+1/2,+x,+y+1/2
206 +y+1/2,-z,+x+1/2
207 -z+1/2,+x,-y+1/2
208 -y+1/2,-z,+x+1/2
209 +y+1/2,-z,-x+1/2
210 -x+1/2,+y,-z+1/2
211 -z+1/2,-x,+y+1/2
212 +x+1/2,-y,-z+1/2
213 +y+1/2,+x,+z+1/2
214 +z+1/2,+y,+x+1/2
215 +x+1/2,+z,+y+1/2
216 +y+1/2,+x,-z+1/2
217 -z+1/2,+y,+x+1/2
218 +x+1/2,-z,+y+1/2
219 -z+1/2,+y,-x+1/2
220 -x+1/2,-z,+y+1/2
221 +x+1/2,-z,-y+1/2
222 -y+1/2,+x,-z+1/2
223 -z+1/2,-y,+x+1/2
224 +y+1/2,-x,-z+1/2
-201 -x+1/2,-y,-z+1/2
-202 -z+1/2,-x,-y+1/2
-203 -y+1/2,-z,-x+1/2
-204 -x+1/2,-y,+z+1/2
-205 +z+1/2,-x,-y+1/2
-206 -y+1/2,+z,-x+1/2
-207 +z+1/2,-x,+y+1/2
-208 +y+1/2,+z,-x+1/2
-209 -y+1/2,+z,+x+1/2
-210 +x+1/2,-y,+z+1/2
-211 +z+1/2,+x,-y+1/2
-212 -x+1/2,+y,+z+1/2
-213 -y+1/2,-x,-z+1/2
-214 -z+1/2,-y,-x+1/2
-215 -x+1/2,-z,-y+1/2
-216 -y+1/2,-x,+z+1/2
-217 +z+1/2,-y,-x+1/2
-218 -x+1/2,+z,-y+1/2
-219 +z+1/2,-y,+x+1/2
-220 +x+1/2,+z,-y+1/2
-221 -x+1/2,+z,+y+1/2
-222 +y+1/2,-x,+z+1/2
-223 +z+1/2,+y,-x+1/2
-224 -y+1/2,+x,+z+1/2
301 +x+1/2,+y+1/2,+z
302 +z+1/2,+x+1/2,+y
303 +y+1/2,+z+1/2,+x
304 +x+1/2,+y+1/2,-z
305 -z+1/2,+x+1/2,+y
306 +y+1/2,-z+1/2,+x
307 -z+1/2,+x+1/2,-y
308 -y+1/2,-z+1/2,+x
309 +y+1/2,-z+1/2,-x
310 -x+1/2,+y+1/2,-z
311 -z+1/2,-x+1/2,+y
312 +x+1/2,-y+1/2,-z
313 +y+1/2,+x+1/2,+z
314 +z+1/2,+y+1/2,+x
315 +x+1/2,+z+1/2,+y
316 +y+1/2,+x+1/2,-z
317 -z+1/2,+y+1/2,+x
318 +x+1/2,-z+1/2,+y
319 -z+1/2,+y+1/2,-x
320 -x+1/2,-z+1/2,+y
321 +x+1/2,-z+1/2,-y
322 -y+1/2,+x+1/2,-z
323 -z+1/2,-y+1/2,+x
324 +y+1/2,-x+1/2,-z
-301 -x+1/2,-y+1/2,-z
-302 -z+1/2,-x+1/2,-y
-303 -y+1/2,-z+1/2,-x
-304 -x+1/2,-y+1/2,+z
-305 +z+1/2,-x+1/2,-y
-306 -y+1/2,+z+1/2,-x
-307 +z+1/2,-x+1/2,+y
-308 +y+1/2,+z+1/2,-x
-309 -y+1/2,+z+1/2,+x
-310 +x+1/2,-y+1/2,+z
-311 +z+1/2,+x+1/2,-y
-312 -x+1/2,+y+1/2,+z
-313 -y+1/2,-x+1/2,-z
-314 -z+1/2,-y+1/2,-x
-315 -x+1/2,-z+1/2,-y
-316 -y+1/2,-x+1/2,+z
-317 +z+1/2,-y+1/2,-x
-318 -x+1/2,+z+1/2,-y
-319 +z+1/2,-y+1/2,+x
-320 +x+1/2,+z+1/2,-y
-321 -x+1/2,+z+1/2,+y
-322 +y+1/2,-x+1/2,+z
-323 +z+1/2,+y+1/2,-x
-324 -y+1/2,+x+1/2,+z

loop_
_atom_site_aniso_label
_atom_site_aniso_U_11
_atom_site_aniso_U_22
_atom_site_aniso_U_33
_atom_site_aniso_U_12
_atom_site_aniso_U_13
_atom_site_aniso_U_23
O 0.0308(11) 0.0613(7) 0.0613(7) 0.0 0.0 0.0

loop_
_atom_site_type_symbol
_atom_site_label
_atom_site_fract_x
_atom_site_fract_y
_atom_site_fract_z
_atom_site_U_iso_or_equiv
_atom_site_thermal_displace_type
_atom_site_occupancy
Ba Ba 0.25 0.25 0.25 0.0291(6) Uiso 1.0
Bi Bi 0.0 0.0 0.0 0.0259(10) Uiso 1.0
Sb Sb 0.5 0.5 0.5 0.0217(13) Uiso 1.0
O O 0.26871(17) 0.0 0.0 0.05113 Uani 1.0

loop_
_atom_type_symbol
Ba
Bi
Sb
O

loop_
_geom_angle_atom_site_label_1
_geom_angle_atom_site_label_2
_geom_angle_atom_site_label_3
_geom_angle_site_symmetry_1
_geom_angle_site_symmetry_3
_geom_angle
_geom_angle_publ_flag
Ba Ba Ba 4_555 4_556 180.0 n
Ba Ba Ba 4_555 5_555 90.0 n
Ba Ba Ba 4_555 5_655 90.0 n
Ba Ba Ba 4_555 6_555 90.0 n
Ba Ba Ba 4_555 6_565 90.0 n
Ba Ba Bi 4_555 1_555 54.7356(10) n
Ba Ba Bi 4_555 101_555 125.2644(10) n
Ba Ba Bi 4_555 201_555 125.2644(10) n
Ba Ba Bi 4_555 301_555 54.7356(10) n
Ba Ba Sb 4_555 1_555 125.2644(10) n
Ba Ba Sb 4_555 101_544 54.7356(10) n
Ba Ba Sb 4_555 201_454 54.7356(10) n
Ba Ba Sb 4_555 301_445 125.2644(10) n
Ba Ba O 4_555 1_555 45.0800(18) n
Ba Ba O 4_555 2_555 45.0800(18) n
Ba Ba O 4_555 3_555 93.03(3) n
Ba Ba O 4_555 101_555 134.9200(18) n
Ba Ba O 4_555 109_555 86.97(3) n
Ba Ba O 4_555 111_555 134.9200(18) n
Ba Ba O 4_555 202_555 134.9200(18) n
Ba Ba O 4_555 209_555 86.97(3) n
Ba Ba O 4_555 210_555 134.9200(18) n
Ba Ba O 4_555 303_555 93.03(3) n
Ba Ba O 4_555 310_555 45.0800(18) n
Ba Ba Ba 4_556 5_555 90.0 n
Ba Ba Ba 4_556 5_655 90.0 n
Ba Ba Ba 4_556 6_555 90.0 n
Ba Ba Ba 4_556 6_565 90.0 n
Ba Ba Bi 4_556 1_555 125.2644(10) n
Ba Ba Bi 4_556 101_555 54.7356(10) n
Ba Ba Bi 4_556 201_555 54.7356(10) n
Ba Ba Bi 4_556 301_555 125.2644(10) n
Ba Ba Sb 4_556 1_555 54.7356(10) n
Ba Ba Sb 4_556 101_544 125.2644(10) n
Ba Ba Sb 4_556 201_454 125.2644(10) n
Ba Ba Sb 4_556 301_445 54.7356(10) n
Ba Ba O 4_556 1_555 134.9200(18) n
Ba Ba O 4_556 2_555 134.9200(18) n
Ba Ba O 4_556 3_555 86.97(3) n
Ba Ba O 4_556 101_555 45.0800(18) n
Ba Ba O 4_556 109_555 93.03(3) n
Ba Ba O 4_556 111_555 45.0800(18) n
Ba Ba O 4_556 202_555 45.0800(18) n
Ba Ba O 4_556 209_555 93.03(3) n
Ba Ba O 4_556 210_555 45.0800(18) n
Ba Ba O 4_556 303_555 86.97(3) n
Ba Ba O 4_556 310_555 134.9200(18) n
Ba Ba Ba 5_555 5_655 180.0 n
Ba Ba Ba 5_555 6_555 90.0 n
Ba Ba Ba 5_555 6_565 90.0 n
Ba Ba Bi 5_555 1_555 54.7356(5) n
Ba Ba Bi 5_555 101_555 54.7356(5) n
Ba Ba Bi 5_555 201_555 125.2644(5) n
Ba Ba Bi 5_555 301_555 125.2644(5) n
Ba Ba Sb 5_555 1_555 125.2644(5) n
Ba Ba Sb 5_555 101_544 125.2644(5) n
Ba Ba Sb 5_555 201_454 54.7356(5) n
Ba Ba Sb 5_555 301_445 54.7356(5) n
Ba Ba O 5_555 1_555 93.03(3) n
Ba Ba O 5_555 2_555 45.0800(18) n
Ba Ba O 5_555 3_555 45.0800(14) n
Ba Ba O 5_555 101_555 93.03(3) n
Ba Ba O 5_555 109_555 45.0800(14) n
Ba Ba O 5_555 111_555 45.0800(18) n
Ba Ba O 5_555 202_555 134.9200(18) n
Ba Ba O 5_555 209_555 134.9200(14) n
Ba Ba O 5_555 210_555 86.97(3) n
Ba Ba O 5_555 303_555 134.9200(14) n
Ba Ba O 5_555 310_555 86.97(3) n
Ba Ba Ba 5_655 6_555 90.0 n
Ba Ba Ba 5_655 6_565 90.0 n
Ba Ba Bi 5_655 1_555 125.2644(5) n
Ba Ba Bi 5_655 101_555 125.2644(5) n
Ba Ba Bi 5_655 201_555 54.7356(5) n
Ba Ba Bi 5_655 301_555 54.7356(5) n
Ba Ba Sb 5_655 1_555 54.7356(5) n
Ba Ba Sb 5_655 101_544 54.7356(5) n
Ba Ba Sb 5_655 201_454 125.2644(5) n
Ba Ba Sb 5_655 301_445 125.2644(5) n
Ba Ba O 5_655 1_555 86.97(3) n
Ba Ba O 5_655 2_555 134.9200(18) n
Ba Ba O 5_655 3_555 134.9200(14) n
Ba Ba O 5_655 101_555 86.97(3) n
Ba Ba O 5_655 109_555 134.9200(14) n
Ba Ba O 5_655 111_555 134.9200(18) n
Ba Ba O 5_655 202_555 45.0800(18) n
Ba Ba O 5_655 209_555 45.0800(14) n
Ba Ba O 5_655 210_555 93.03(3) n
Ba Ba O 5_655 303_555 45.0800(14) n
Ba Ba O 5_655 310_555 93.03(3) n
Ba Ba Ba 6_555 6_565 180.0 n
Ba Ba Bi 6_555 1_555 54.7356(5) n
Ba Ba Bi 6_555 101_555 125.2644(5) n
Ba Ba Bi 6_555 201_555 54.7356(5) n
Ba Ba Bi 6_555 301_555 125.2644(5) n
Ba Ba Sb 6_555 1_555 125.2644(5) n
Ba Ba Sb 6_555 101_544 54.7356(5) n
Ba Ba Sb 6_555 201_454 125.2644(5) n
Ba Ba Sb 6_555 301_445 54.7356(5) n
Ba Ba O 6_555 1_555 45.0800(18) n
Ba Ba O 6_555 2_555 93.03(3) n
Ba Ba O 6_555 3_555 45.0800(14) n
Ba Ba O 6_555 101_555 134.9200(18) n
Ba Ba O 6_555 109_555 134.9200(14) n
Ba Ba O 6_555 111_555 86.97(3) n
Ba Ba O 6_555 202_555 93.03(3) n
Ba Ba O 6_555 209_555 45.0800(14) n
Ba Ba O 6_555 210_555 45.0800(18) n
Ba Ba O 6_555 303_555 134.9200(14) n
Ba Ba O 6_555 310_555 134.9200(18) n
Ba Ba Bi 6_565 1_555 125.2644(5) n
Ba Ba Bi 6_565 101_555 54.7356(5) n
Ba Ba Bi 6_565 201_555 125.2644(5) n
Ba Ba Bi 6_565 301_555 54.7356(5) n
Ba Ba Sb 6_565 1_555 54.7356(5) n
Ba Ba Sb 6_565 101_544 125.2644(5) n
Ba Ba Sb 6_565 201_454 54.7356(5) n
Ba Ba Sb 6_565 301_445 125.2644(5) n
Ba Ba O 6_565 1_555 134.9200(18) n
Ba Ba O 6_565 2_555 86.97(3) n
Ba Ba O 6_565 3_555 134.9200(14) n
Ba Ba O 6_565 101_555 45.0800(18) n
Ba Ba O 6_565 109_555 45.0800(14) n
Ba Ba O 6_565 111_555 93.03(3) n
Ba Ba O 6_565 202_555 86.97(3) n
Ba Ba O 6_565 209_555 134.9200(14) n
Ba Ba O 6_565 210_555 134.9200(18) n
Ba Ba O 6_565 303_555 45.0800(14) n
Ba Ba O 6_565 310_555 45.0800(18) n
Bi Ba Bi 1_555 101_555 109.4712(10) n
Bi Ba Bi 1_555 201_555 109.4712(10) n
Bi Ba Bi 1_555 301_555 109.471(2) n
Bi Ba Sb 1_555 1_555 180.0 n
Bi Ba Sb 1_555 101_544 70.5288(10) n
Bi Ba Sb 1_555 201_454 70.5288(10) n
Bi Ba Sb 1_555 301_445 70.529(2) n
Bi Ba O 1_555 1_555 38.29(3) n
Bi Ba O 1_555 2_555 38.29(3) n
Bi Ba O 1_555 3_555 38.29(3) n
Bi Ba O 1_555 101_555 147.77(3) n
Bi Ba O 1_555 109_555 88.251(15) n
Bi Ba O 1_555 111_555 88.251(16) n
Bi Ba O 1_555 202_555 147.77(3) n
Bi Ba O 1_555 209_555 88.251(15) n
Bi Ba O 1_555 210_555 88.251(16) n
Bi Ba O 1_555 303_555 147.77(3) n
Bi Ba O 1_555 310_555 88.251(15) n
Bi Ba Bi 101_555 201_555 109.471(2) n
Bi Ba Bi 101_555 301_555 109.4712(10) n
Bi Ba Sb 101_555 1_555 70.5288(10) n
Bi Ba Sb 101_555 101_544 180.0 n
Bi Ba Sb 101_555 201_454 70.529(2) n
Bi Ba Sb 101_555 301_445 70.5288(10) n
Bi Ba O 101_555 1_555 147.77(3) n
Bi Ba O 101_555 2_555 88.251(16) n
Bi Ba O 101_555 3_555 88.251(15) n
Bi Ba O 101_555 101_555 38.29(3) n
Bi Ba O 101_555 109_555 38.29(3) n
Bi Ba O 101_555 111_555 38.29(3) n
Bi Ba O 101_555 202_555 88.251(15) n
Bi Ba O 101_555 209_555 147.77(3) n
Bi Ba O 101_555 210_555 88.251(15) n
Bi Ba O 101_555 303_555 88.251(15) n
Bi Ba O 101_555 310_555 88.251(16) n
Bi Ba Bi 201_555 301_555 109.4712(10) n
Bi Ba Sb 201_555 1_555 70.5288(10) n
Bi Ba Sb 201_555 101_544 70.529(2) n
Bi Ba Sb 201_555 201_454 180.0 n
Bi Ba Sb 201_555 301_445 70.5288(10) n
Bi Ba O 201_555 1_555 88.251(16) n
Bi Ba O 201_555 2_555 147.77(3) n
Bi Ba O 201_555 3_555 88.251(15) n
Bi Ba O 201_555 101_555 88.251(15) n
Bi Ba O 201_555 109_555 147.77(3) n
Bi Ba O 201_555 111_555 88.251(15) n
Bi Ba O 201_555 202_555 38.29(3) n
Bi Ba O 201_555 209_555 38.29(3) n
Bi Ba O 201_555 210_555 38.29(3) n
Bi Ba O 201_555 303_555 88.251(15) n
Bi Ba O 201_555 310_555 147.77(3) n
Bi Ba Sb 301_555 1_555 70.529(2) n
Bi Ba Sb 301_555 101_544 70.5288(10) n
Bi Ba Sb 301_555 201_454 70.5288(10) n
Bi Ba Sb 301_555 301_445 180.0 n
Bi Ba O 301_555 1_555 88.251(15) n
Bi Ba O 301_555 2_555 88.251(15) n
Bi Ba O 301_555 3_555 147.77(3) n
Bi Ba O 301_555 101_555 88.251(16) n
Bi Ba O 301_555 109_555 88.251(15) n
Bi Ba O 301_555 111_555 147.77(3) n
Bi Ba O 301_555 202_555 88.251(16) n
Bi Ba O 301_555 209_555 88.251(15) n
Bi Ba O 301_555 210_555 147.77(3) n
Bi Ba O 301_555 303_555 38.29(3) n
Bi Ba O 301_555 310_555 38.29(3) n
Sb Ba Sb 1_555 101_544 109.4712(10) n
Sb Ba Sb 1_555 201_454 109.4712(10) n
Sb Ba Sb 1_555 301_445 109.471(2) n
Sb Ba O 1_555 1_555 141.71(3) n
Sb Ba O 1_555 2_555 141.71(3) n
Sb Ba O 1_555 3_555 141.71(3) n
Sb Ba O 1_555 101_555 32.24(3) n
Sb Ba O 1_555 109_555 91.749(15) n
Sb Ba O 1_555 111_555 91.749(16) n
Sb Ba O 1_555 202_555 32.24(3) n
Sb Ba O 1_555 209_555 91.749(15) n
Sb Ba O 1_555 210_555 91.749(16) n
Sb Ba O 1_555 303_555 32.24(3) n
Sb Ba O 1_555 310_555 91.749(15) n
Sb Ba Sb 101_544 201_454 109.471(2) n
Sb Ba Sb 101_544 301_445 109.4712(10) n
Sb Ba O 101_544 1_555 32.24(3) n
Sb Ba O 101_544 2_555 91.749(16) n
Sb Ba O 101_544 3_555 91.749(15) n
Sb Ba O 101_544 101_555 141.71(3) n
Sb Ba O 101_544 109_555 141.71(3) n
Sb Ba O 101_544 111_555 141.71(3) n
Sb Ba O 101_544 202_555 91.749(15) n
Sb Ba O 101_544 209_555 32.24(3) n
Sb Ba O 101_544 210_555 91.749(15) n
Sb Ba O 101_544 303_555 91.749(15) n
Sb Ba O 101_544 310_555 91.749(16) n
Sb Ba Sb 201_454 301_445 109.4712(10) n
Sb Ba O 201_454 1_555 91.749(16) n
Sb Ba O 201_454 2_555 32.24(3) n
Sb Ba O 201_454 3_555 91.749(15) n
Sb Ba O 201_454 101_555 91.749(15) n
Sb Ba O 201_454 109_555 32.24(3) n
Sb Ba O 201_454 111_555 91.749(15) n
Sb Ba O 201_454 202_555 141.71(3) n
Sb Ba O 201_454 209_555 141.71(3) n
Sb Ba O 201_454 210_555 141.71(3) n
Sb Ba O 201_454 303_555 91.749(15) n
Sb Ba O 201_454 310_555 32.24(3) n
Sb Ba O 301_445 1_555 91.749(15) n
Sb Ba O 301_445 2_555 91.749(15) n
Sb Ba O 301_445 3_555 32.24(3) n
Sb Ba O 301_445 101_555 91.749(16) n
Sb Ba O 301_445 109_555 91.749(15) n
Sb Ba O 301_445 111_555 32.24(3) n
Sb Ba O 301_445 202_555 91.749(16) n
Sb Ba O 301_445 209_555 91.749(15) n
Sb Ba O 301_445 210_555 32.24(3) n
Sb Ba O 301_445 303_555 141.71(3) n
Sb Ba O 301_445 310_555 141.71(3) n
O Ba O 1_555 2_555 64.92(4) n
O Ba O 1_555 3_555 64.92(4) n
O Ba O 1_555 101_555 173.94(5) n
O Ba O 1_555 109_555 119.9076(18) n
O Ba O 1_555 111_555 119.908(2) n
O Ba O 1_555 202_555 119.908(2) n
O Ba O 1_555 209_555 55.02(4) n
O Ba O 1_555 210_555 90.160(4) n
O Ba O 1_555 303_555 119.9076(17) n
O Ba O 1_555 310_555 90.160(4) n
O Ba O 2_555 3_555 64.92(4) n
O Ba O 2_555 101_555 119.908(2) n
O Ba O 2_555 109_555 55.02(4) n
O Ba O 2_555 111_555 90.160(4) n
O Ba O 2_555 202_555 173.94(5) n
O Ba O 2_555 209_555 119.9076(18) n
O Ba O 2_555 210_555 119.908(2) n
O Ba O 2_555 303_555 119.9076(17) n
O Ba O 2_555 310_555 55.02(4) n
O Ba O 3_555 101_555 119.9076(18) n
O Ba O 3_555 109_555 90.160(3) n
O Ba O 3_555 111_555 55.02(4) n
O Ba O 3_555 202_555 119.9076(18) n
O Ba O 3_555 209_555 90.160(3) n
O Ba O 3_555 210_555 55.02(4) n
O Ba O 3_555 303_555 173.94(5) n
O Ba O 3_555 310_555 119.9076(17) n
O Ba O 101_555 109_555 64.92(4) n
O Ba O 101_555 111_555 64.92(4) n
O Ba O 101_555 202_555 55.02(4) n
O Ba O 101_555 209_555 119.9076(17) n
O Ba O 101_555 210_555 90.160(4) n
O Ba O 101_555 303_555 55.02(4) n
O Ba O 101_555 310_555 90.160(4) n
O Ba O 109_555 111_555 64.92(4) n
O Ba O 109_555 202_555 119.9076(17) n
O Ba O 109_555 209_555 173.94(5) n
O Ba O 109_555 210_555 119.9076(17) n
O Ba O 109_555 303_555 90.160(3) n
O Ba O 109_555 310_555 55.02(4) n
O Ba O 111_555 202_555 90.160(4) n
O Ba O 111_555 209_555 119.9076(17) n
O Ba O 111_555 210_555 55.02(4) n
O Ba O 111_555 303_555 119.9076(18) n
O Ba O 111_555 310_555 119.908(2) n
O Ba O 202_555 209_555 64.92(4) n
O Ba O 202_555 210_555 64.92(4) n
O Ba O 202_555 303_555 55.02(4) n
O Ba O 202_555 310_555 119.908(2) n
O Ba O 209_555 210_555 64.92(4) n
O Ba O 209_555 303_555 90.160(3) n
O Ba O 209_555 310_555 119.9076(18) n
O Ba O 210_555 303_555 119.9076(18) n
O Ba O 210_555 310_555 173.94(5) n
O Ba O 303_555 310_555 64.92(4) n
Ba Bi Ba 1_555 4_555 70.529(2) n
Ba Bi Ba 1_555 5_555 70.5288(10) n
Ba Bi Ba 1_555 6_555 70.5288(10) n
Ba Bi Ba 1_555 7_555 109.4712(10) n
Ba Bi Ba 1_555 8_555 109.471(2) n
Ba Bi Ba 1_555 9_555 109.4712(10) n
Ba Bi Ba 1_555 -1_555 180.0 n
Ba Bi O 1_555 1_555 54.7356(5) n
Ba Bi O 1_555 2_555 54.7356(5) n
Ba Bi O 1_555 3_555 54.7356(10) n
Ba Bi O 1_555 9_555 125.2644(10) n
Ba Bi O 1_555 10_555 125.2644(5) n
Ba Bi O 1_555 11_555 125.2644(5) n
Ba Bi Ba 4_555 5_555 109.4712(10) n
Ba Bi Ba 4_555 6_555 109.4712(10) n
Ba Bi Ba 4_555 7_555 70.5288(10) n
Ba Bi Ba 4_555 8_555 180.0 n
Ba Bi Ba 4_555 9_555 70.5288(10) n
Ba Bi Ba 4_555 -1_555 109.471(2) n
Ba Bi O 4_555 1_555 54.7356(5) n
Ba Bi O 4_555 2_555 54.7356(5) n
Ba Bi O 4_555 3_555 125.2644(10) n
Ba Bi O 4_555 9_555 54.7356(10) n
Ba Bi O 4_555 10_555 125.2644(5) n
Ba Bi O 4_555 11_555 125.2644(5) n
Ba Bi Ba 5_555 6_555 109.471(2) n
Ba Bi Ba 5_555 7_555 70.529(2) n
Ba Bi Ba 5_555 8_555 70.5288(10) n
Ba Bi Ba 5_555 9_555 180.0 n
Ba Bi Ba 5_555 -1_555 109.4712(10) n
Ba Bi O 5_555 1_555 125.2644(5) n
Ba Bi O 5_555 2_555 54.7356(5) n
Ba Bi O 5_555 3_555 54.7356(10) n
Ba Bi O 5_555 9_555 125.2644(10) n
Ba Bi O 5_555 10_555 54.7356(5) n
Ba Bi O 5_555 11_555 125.2644(5) n
Ba Bi Ba 6_555 7_555 180.0 n
Ba Bi Ba 6_555 8_555 70.5288(10) n
Ba Bi Ba 6_555 9_555 70.529(2) n
Ba Bi Ba 6_555 -1_555 109.4712(10) n
Ba Bi O 6_555 1_555 54.7356(5) n
Ba Bi O 6_555 2_555 125.2644(5) n
Ba Bi O 6_555 3_555 54.7356(10) n
Ba Bi O 6_555 9_555 125.2644(10) n
Ba Bi O 6_555 10_555 125.2644(5) n
Ba Bi O 6_555 11_555 54.7356(5) n
Ba Bi Ba 7_555 8_555 109.4712(10) n
Ba Bi Ba 7_555 9_555 109.471(2) n
Ba Bi Ba 7_555 -1_555 70.5288(10) n
Ba Bi O 7_555 1_555 125.2644(5) n
Ba Bi O 7_555 2_555 54.7356(5) n
Ba Bi O 7_555 3_555 125.2644(10) n
Ba Bi O 7_555 9_555 54.7356(10) n
Ba Bi O 7_555 10_555 54.7356(5) n
Ba Bi O 7_555 11_555 125.2644(5) n
Ba Bi Ba 8_555 9_555 109.4712(10) n
Ba Bi Ba 8_555 -1_555 70.529(2) n
Ba Bi O 8_555 1_555 125.2644(5) n
Ba Bi O 8_555 2_555 125.2644(5) n
Ba Bi O 8_555 3_555 54.7356(10) n
Ba Bi O 8_555 9_555 125.2644(10) n
Ba Bi O 8_555 10_555 54.7356(5) n
Ba Bi O 8_555 11_555 54.7356(5) n
Ba Bi Ba 9_555 -1_555 70.5288(10) n
Ba Bi O 9_555 1_555 54.7356(5) n
Ba Bi O 9_555 2_555 125.2644(5) n
Ba Bi O 9_555 3_555 125.2644(10) n
Ba Bi O 9_555 9_555 54.7356(10) n
Ba Bi O 9_555 10_555 125.2644(5) n
Ba Bi O 9_555 11_555 54.7356(5) n
Ba Bi O -1_555 1_555 125.2644(5) n
Ba Bi O -1_555 2_555 125.2644(5) n
Ba Bi O -1_555 3_555 125.2644(10) n
Ba Bi O -1_555 9_555 54.7356(10) n
Ba Bi O -1_555 10_555 54.7356(5) n
Ba Bi O -1_555 11_555 54.7356(5) n
O Bi O 1_555 2_555 90.0 n
O Bi O 1_555 3_555 90.0 n
O Bi O 1_555 9_555 90.0 n
O Bi O 1_555 10_555 180.0 n
O Bi O 1_555 11_555 90.0 n
O Bi O 2_555 3_555 90.0 n
O Bi O 2_555 9_555 90.0 n
O Bi O 2_555 10_555 90.0 n
O Bi O 2_555 11_555 180.0 n
O Bi O 3_555 9_555 180.0 n
O Bi O 3_555 10_555 90.0 n
O Bi O 3_555 11_555 90.0 n
O Bi O 9_555 10_555 90.0 n
O Bi O 9_555 11_555 90.0 n
O Bi O 10_555 11_555 90.0 n
Ba Sb Ba 1_555 4_556 70.529(2) n
Ba Sb Ba 1_555 5_655 70.5288(10) n
Ba Sb Ba 1_555 6_565 70.5288(10) n
Ba Sb Ba 1_555 7_656 109.4712(10) n
Ba Sb Ba 1_555 8_665 109.471(2) n
Ba Sb Ba 1_555 9_566 109.4712(10) n
Ba Sb Ba 1_555 -1_666 180.0 n
Ba Sb O 1_555 101_555 54.7356(5) n
Ba Sb O 1_555 110_655 125.2644(5) n
Ba Sb O 1_555 202_555 54.7356(5) n
Ba Sb O 1_555 211_565 125.2644(5) n
Ba Sb O 1_555 303_555 54.7356(10) n
Ba Sb O 1_555 309_556 125.2644(10) n
Ba Sb Ba 4_556 5_655 109.4712(10) n
Ba Sb Ba 4_556 6_565 109.4712(10) n
Ba Sb Ba 4_556 7_656 70.5288(10) n
Ba Sb Ba 4_556 8_665 180.0 n
Ba Sb Ba 4_556 9_566 70.5288(10) n
Ba Sb Ba 4_556 -1_666 109.471(2) n
Ba Sb O 4_556 101_555 54.7356(5) n
Ba Sb O 4_556 110_655 125.2644(5) n
Ba Sb O 4_556 202_555 54.7356(5) n
Ba Sb O 4_556 211_565 125.2644(5) n
Ba Sb O 4_556 303_555 125.2644(10) n
Ba Sb O 4_556 309_556 54.7356(10) n
Ba Sb Ba 5_655 6_565 109.471(2) n
Ba Sb Ba 5_655 7_656 70.529(2) n
Ba Sb Ba 5_655 8_665 70.5288(10) n
Ba Sb Ba 5_655 9_566 180.0 n
Ba Sb Ba 5_655 -1_666 109.4712(10) n
Ba Sb O 5_655 101_555 125.2644(5) n
Ba Sb O 5_655 110_655 54.7356(5) n
Ba Sb O 5_655 202_555 54.7356(5) n
Ba Sb O 5_655 211_565 125.2644(5) n
Ba Sb O 5_655 303_555 54.7356(10) n
Ba Sb O 5_655 309_556 125.2644(10) n
Ba Sb Ba 6_565 7_656 180.0 n
Ba Sb Ba 6_565 8_665 70.5288(10) n
Ba Sb Ba 6_565 9_566 70.529(2) n
Ba Sb Ba 6_565 -1_666 109.4712(10) n
Ba Sb O 6_565 101_555 54.7356(5) n
Ba Sb O 6_565 110_655 125.2644(5) n
Ba Sb O 6_565 202_555 125.2644(5) n
Ba Sb O 6_565 211_565 54.7356(5) n
Ba Sb O 6_565 303_555 54.7356(10) n
Ba Sb O 6_565 309_556 125.2644(10) n
Ba Sb Ba 7_656 8_665 109.4712(10) n
Ba Sb Ba 7_656 9_566 109.471(2) n
Ba Sb Ba 7_656 -1_666 70.5288(10) n
Ba Sb O 7_656 101_555 125.2644(5) n
Ba Sb O 7_656 110_655 54.7356(5) n
Ba Sb O 7_656 202_555 54.7356(5) n
Ba Sb O 7_656 211_565 125.2644(5) n
Ba Sb O 7_656 303_555 125.2644(10) n
Ba Sb O 7_656 309_556 54.7356(10) n
Ba Sb Ba 8_665 9_566 109.4712(10) n
Ba Sb Ba 8_665 -1_666 70.529(2) n
Ba Sb O 8_665 101_555 125.2644(5) n
Ba Sb O 8_665 110_655 54.7356(5) n
Ba Sb O 8_665 202_555 125.2644(5) n
Ba Sb O 8_665 211_565 54.7356(5) n
Ba Sb O 8_665 303_555 54.7356(10) n
Ba Sb O 8_665 309_556 125.2644(10) n
Ba Sb Ba 9_566 -1_666 70.5288(10) n
Ba Sb O 9_566 101_555 54.7356(5) n
Ba Sb O 9_566 110_655 125.2644(5) n
Ba Sb O 9_566 202_555 125.2644(5) n
Ba Sb O 9_566 211_565 54.7356(5) n
Ba Sb O 9_566 303_555 125.2644(10) n
Ba Sb O 9_566 309_556 54.7356(10) n
Ba Sb O -1_666 101_555 125.2644(5) n
Ba Sb O -1_666 110_655 54.7356(5) n
Ba Sb O -1_666 202_555 125.2644(5) n
Ba Sb O -1_666 211_565 54.7356(5) n
Ba Sb O -1_666 303_555 125.2644(10) n
Ba Sb O -1_666 309_556 54.7356(10) n
O Sb O 101_555 110_655 180.0 n
O Sb O 101_555 202_555 90.0 n
O Sb O 101_555 211_565 90.0 n
O Sb O 101_555 303_555 90.0 n
O Sb O 101_555 309_556 90.0 n
O Sb O 110_655 202_555 90.0 n
O Sb O 110_655 211_565 90.0 n
O Sb O 110_655 303_555 90.0 n
O Sb O 110_655 309_556 90.0 n
O Sb O 202_555 211_565 180.0 n
O Sb O 202_555 303_555 90.0 n
O Sb O 202_555 309_556 90.0 n
O Sb O 211_565 303_555 90.0 n
O Sb O 211_565 309_556 90.0 n
O Sb O 303_555 309_556 180.0 n
Ba O Ba 1_555 4_555 89.840(4) n
Ba O Ba 1_555 6_555 89.840(4) n
Ba O Ba 1_555 9_555 173.94(5) n
Ba O Bi 1_555 1_555 86.97(3) n
Ba O Sb 1_555 101_544 93.03(3) n
Ba O Ba 4_555 6_555 173.94(5) n
Ba O Ba 4_555 9_555 89.840(4) n
Ba O Bi 4_555 1_555 86.97(3) n
Ba O Sb 4_555 101_544 93.03(3) n
Ba O Ba 6_555 9_555 89.840(4) n
Ba O Bi 6_555 1_555 86.97(3) n
Ba O Sb 6_555 101_544 93.03(3) n
Ba O Bi 9_555 1_555 86.97(3) n
Ba O Sb 9_555 101_544 93.03(3) n
Bi O Sb 1_555 101_544 180.0 n

loop_
_geom_bond_atom_site_label_1
_geom_bond_atom_site_label_2
_geom_bond_site_symmetry_2
_geom_bond_distance
_geom_bond_publ_flag
Ba Ba 4_555 4.28967(11) n
Ba Ba 4_556 4.28967(11) n
Ba Ba 5_555 4.28967(11) n
Ba Ba 5_655 4.28967(11) n
Ba Ba 6_555 4.28967(11) n
Ba Ba 6_565 4.28967(11) n
Ba Bi 1_555 3.71496(7) n
Ba Bi 101_555 3.71496(7) n
Ba Bi 201_555 3.71496(7) n
Ba Bi 301_555 3.71496(7) n
Ba Sb 1_555 3.71496(7) n
Ba Sb 101_544 3.71496(7) n
Ba Sb 201_454 3.71496(7) n
Ba Sb 301_445 3.71496(7) n
Ba O 1_555 3.03750(9) n
Ba O 2_555 3.03750(9) n
Ba O 3_555 3.03750(11) n
Ba O 101_555 3.03750(9) n
Ba O 109_555 3.03750(11) n
Ba O 111_555 3.03750(9) n
Ba O 202_555 3.03750(9) n
Ba O 209_555 3.03750(11) n
Ba O 210_555 3.03750(9) n
Ba O 303_555 3.03750(11) n
Ba O 310_555 3.03750(9) n
Ba O 311_555 3.03750(9) n
Bi Ba 1_555 3.71496(7) n
Bi Ba 4_555 3.71496(7) n
Bi Ba 5_555 3.71496(7) n
Bi Ba 6_555 3.71496(7) n
Bi Ba 7_555 3.71496(7) n
Bi Ba 8_555 3.71496(7) n
Bi Ba 9_555 3.71496(7) n
Bi Ba -1_555 3.71496(7) n
Bi O 1_555 2.3054(14) n
Bi O 2_555 2.3054(14) n
Bi O 3_555 2.3054(14) n
Bi O 9_555 2.3054(14) n
Bi O 10_555 2.3054(14) n
Bi O 11_555 2.3054(14) n
Sb Ba 1_555 3.71496(7) n
Sb Ba 4_556 3.71496(7) n
Sb Ba 5_655 3.71496(7) n
Sb Ba 6_565 3.71496(7) n
Sb Ba 7_656 3.71496(7) n
Sb Ba 8_665 3.71496(7) n
Sb Ba 9_566 3.71496(7) n
Sb Ba -1_666 3.71496(7) n
Sb O 101_555 1.9843(14) n
Sb O 110_655 1.9843(14) n
Sb O 202_555 1.9843(14) n
Sb O 211_565 1.9843(14) n
Sb O 303_555 1.9843(14) n
Sb O 309_556 1.9843(14) n
O Ba 1_555 3.03750(9) n
O Ba 4_555 3.03750(9) n
O Ba 6_555 3.03750(9) n
O Ba 9_555 3.03750(9) n
O Bi 1_555 2.3054(14) n
O Sb 101_544 1.9843(14) n
